data_4518230
loop_
_publ_author_name
'Castillo, Juan-Carlos'
'Bravo, Nestor-Fabian'
'Tamayo, Lenka-Victoria'
'Mestizo, Paula-Daniela'
'Hurtado, John'
'Mac\'ias, Mario'
'Portilla, Jaime'

_publ_section_title
;
 Water-Compatible Synthesis of 1,2,3-Triazoles under Ultrasonic Conditions
 by a Cu(I) Complex-Mediated Click Reaction.
;
_journal_issue 46
_journal_name_full 'ACS omega'
_journal_page_first 30148
_journal_page_last 30159
_journal_paper_doi 10.1021/acsomega.0c04592
_journal_volume 5
_journal_year 2020
_chemical_formula_moiety 'C72 H60 Cu4 I4 P4 [+solvent]'
_chemical_formula_sum 'C72 H60 Cu4 I4 P4'
_chemical_formula_weight 1810.88
_space_group_crystal_system monoclinic
_space_group_IT_number 15
_space_group_name_Hall '-I 2yc'
_space_group_name_H-M_alt 'I 1 2/c 1'
_atom_sites_solution_hydrogens geom
_atom_sites_solution_primary iterative
_atom_sites_solution_secondary difmap
_audit_creation_method SHELXL-2016/6
_cell_angle_alpha 90
_cell_angle_beta 108.602(10)
_cell_angle_gamma 90
_cell_formula_units_Z 4
_cell_length_a 18.3661(16)
_cell_length_b 16.0719(14)
_cell_length_c 27.117(3)
_cell_measurement_reflns_used 8933
_cell_measurement_temperature 298(2)
_cell_measurement_theta_max 26.7770
_cell_measurement_theta_min 3.6840
_cell_volume 7586.2(13)
_computing_cell_refinement
;
CrysAlisPro, Agilent Technologies,
Version 1.171.37.35 (release 13-08-2014 CrysAlis171 .NET)
(compiled Aug 13 2014,18:06:01)
;
_computing_data_collection
;
CrysAlisPro, Agilent Technologies,
Version 1.171.37.35 (release 13-08-2014 CrysAlis171 .NET)
(compiled Aug 13 2014,18:06:01)
;
_computing_data_reduction
;
CrysAlisPro, Agilent Technologies,
Version 1.171.37.35 (release 13-08-2014 CrysAlis171 .NET)
(compiled Aug 13 2014,18:06:01)
;
_computing_molecular_graphics 'Mercury (Macrae et al., 2008)'
_computing_publication_material 'SHELXL-2014 (Sheldrick, 2015)'
_computing_structure_refinement 'SHELXL-2014 (Sheldrick, 2015)'
_computing_structure_solution 'Superflip (Palatinus & Chapuis, 2007)'
_diffrn_ambient_temperature 298(2)
_diffrn_detector 'CCD plate'
_diffrn_detector_area_resol_mean 5.3072
_diffrn_detector_type Atlas
_diffrn_measured_fraction_theta_full 0.995
_diffrn_measured_fraction_theta_max 0.992
_diffrn_measurement_device 'four-circle diffractometer'
_diffrn_measurement_device_type 'SuperNova, Dual, Cu at zero, Atlas'
_diffrn_measurement_method '\w scans'
_diffrn_radiation_type MoK\a
_diffrn_radiation_wavelength 0.71073
_diffrn_reflns_av_R_equivalents 0.0640
_diffrn_reflns_av_unetI/netI 0.0427
_diffrn_reflns_Laue_measured_fraction_full 0.995
_diffrn_reflns_Laue_measured_fraction_max 0.992
_diffrn_reflns_limit_h_max 23
_diffrn_reflns_limit_h_min -23
_diffrn_reflns_limit_k_max 20
_diffrn_reflns_limit_k_min -17
_diffrn_reflns_limit_l_max 34
_diffrn_reflns_limit_l_min -34
_diffrn_reflns_number 38232
_diffrn_reflns_point_group_measured_fraction_full 0.995
_diffrn_reflns_point_group_measured_fraction_max 0.992
_diffrn_reflns_theta_full 25.242
_diffrn_reflns_theta_max 27.117
_diffrn_reflns_theta_min 2.983
_diffrn_source 'SuperNova (Mo) X-ray Source'
_exptl_absorpt_coefficient_mu 2.855
_exptl_absorpt_correction_T_max 1.00000
_exptl_absorpt_correction_T_min 0.33153
_exptl_absorpt_correction_type multi-scan
_exptl_absorpt_process_details
;
CrysAlisPro, Agilent Technologies,
Version 1.171.37.35 (release 13-08-2014 CrysAlis171 .NET)
(compiled Aug 13 2014,18:06:01)
Empirical absorption correction using spherical harmonics,
 implemented in SCALE3 ABSPACK scaling algorithm.
;
_exptl_crystal_colour Blue
_exptl_crystal_density_diffrn 1.585
_exptl_crystal_description parallelepiped
_exptl_crystal_F_000 3520
_exptl_crystal_size_max 0.304
_exptl_crystal_size_mid 0.130
_exptl_crystal_size_min 0.100
_refine_diff_density_max 0.825
_refine_diff_density_min -0.712
_refine_diff_density_rms 0.086
_refine_ls_extinction_method none
_refine_ls_goodness_of_fit_ref 1.028
_refine_ls_hydrogen_treatment constr
_refine_ls_matrix_type full
_refine_ls_number_parameters 434
_refine_ls_number_reflns 8330
_refine_ls_number_restraints 226
_refine_ls_restrained_S_all 1.015
_refine_ls_R_factor_all 0.0524
_refine_ls_R_factor_gt 0.0387
_refine_ls_shift/su_max 0.002
_refine_ls_shift/su_mean 0.000
_refine_ls_structure_factor_coef Fsqd
_refine_ls_weighting_details 'w=1/[\s^2^(Fo^2^)+(0.0450P)^2^+7.0067P] where P=(Fo^2^+2Fc^2^)/3'
_refine_ls_weighting_scheme calc
_refine_ls_wR_factor_gt 0.0935
_refine_ls_wR_factor_ref 0.1047
_reflns_Friedel_coverage 0.000
_reflns_number_gt 6399
_reflns_number_total 8330
_reflns_threshold_expression 'I > 2\s(I)'
_cod_data_source_file ao0c04592_si_003.cif
_cod_data_source_block shelxs_sq_2
_cod_depositor_comments 'Adding full bibliography for 4518230--4518231.cif.'
_cod_original_sg_symbol_Hall -I2yc
_cod_original_sg_symbol_H-M I2/c
_cod_database_code 4518230
_shelx_shelxl_version_number 2016/6
_shelx_space_group_comment
;
The symmetry employed for this shelxl refinement is uniquely defined
by the following loop, which should always be used as a source of
symmetry information in preference to the above space-group names.
They are only intended as comments.
;
_shelx_estimated_absorpt_t_min 0.477
_shelx_estimated_absorpt_t_max 0.763

loop_
_space_group_symop_operation_xyz
'x, y, z'
'x, -y, z+1/2'
'x+1/2, y+1/2, z+1/2'
'x+1/2, -y+1/2, z+1'
'-x, -y, -z'
'-x, y, -z-1/2'
'-x+1/2, -y+1/2, -z+1/2'
'-x+1/2, y+1/2, -z'

loop_
_atom_site_label
_atom_site_type_symbol
_atom_site_fract_x
_atom_site_fract_y
_atom_site_fract_z
_atom_site_U_iso_or_equiv
_atom_site_adp_type
_atom_site_occupancy
_atom_site_site_symmetry_order
_atom_site_calc_flag
_atom_site_refinement_flags_posn
_atom_site_refinement_flags_adp
_atom_site_refinement_flags_occupancy
_atom_site_disorder_assembly
_atom_site_disorder_group
I1 I 0.62026(2) 0.49844(2) 0.52430(2) 0.05168(10) Uani 1 1 d . . . . .
P1 P 0.71207(7) 0.48276(7) 0.68083(4) 0.0564(3) Uani 1 1 d . . . . .
Cu1 Cu 0.60732(3) 0.45767(3) 0.61324(2) 0.06231(15) Uani 1 1 d . . . . .
Cu2 Cu 0.49967(3) 0.39635(3) 0.51851(2) 0.05616(14) Uani 1 1 d . . . . .
P2 P 0.49920(6) 0.27853(5) 0.47411(4) 0.0426(2) Uani 1 1 d . . . . .
I2 I 0.49327(2) 0.36877(2) 0.61326(2) 0.06295(11) Uani 1 1 d . . . . .
C1AA C 0.7782(9) 0.3944(2) 0.6904(6) 0.0830(9) Uani 0.496(12) 1 d D U P A 1
C2AA C 0.7954(8) 0.3570(7) 0.6489(5) 0.0833(9) Uani 0.496(12) 1 d D U P A 1
H2AA H 0.771925 0.376469 0.615215 0.100 Uiso 0.496(12) 1 calc R U P A 1
C3AA C 0.8475(8) 0.2905(8) 0.6572(6) 0.0837(9) Uani 0.496(12) 1 d D U P A 1
H3AA H 0.859009 0.267476 0.629118 0.100 Uiso 0.496(12) 1 calc R U P A 1
C4AA C 0.8813(8) 0.2594(7) 0.7058(6) 0.0839(9) Uani 0.496(12) 1 d D U P A 1
H4AA H 0.917511 0.217167 0.710793 0.101 Uiso 0.496(12) 1 calc R U P A 1
C5AA C 0.8633(8) 0.2884(7) 0.7454(6) 0.0839(9) Uani 0.496(12) 1 d D U P A 1
H5AA H 0.884265 0.264273 0.778065 0.101 Uiso 0.496(12) 1 calc R U P A 1
C6AA C 0.8117(7) 0.3569(7) 0.7386(5) 0.0835(9) Uani 0.496(12) 1 d D U P A 1
H6AA H 0.799946 0.377097 0.767345 0.100 Uiso 0.496(12) 1 calc R U P A 1
C1AB C 0.7737(9) 0.3938(2) 0.6877(5) 0.0830(9) Uani 0.504(12) 1 d D U P A 2
C2AB C 0.7994(8) 0.3816(7) 0.6439(5) 0.0832(9) Uani 0.504(12) 1 d D U P A 2
H2AB H 0.786311 0.419518 0.616518 0.100 Uiso 0.504(12) 1 calc R U P A 2
C3AB C 0.8445(8) 0.3123(7) 0.6423(5) 0.0836(9) Uani 0.504(12) 1 d D U P A 2
H3AB H 0.864214 0.304202 0.615099 0.100 Uiso 0.504(12) 1 calc R U P A 2
C4AB C 0.8587(8) 0.2555(7) 0.6835(6) 0.0839(9) Uani 0.504(12) 1 d D U P A 2
H4AB H 0.886217 0.207388 0.682336 0.101 Uiso 0.504(12) 1 calc R U P A 2
C5AB C 0.8347(8) 0.2672(7) 0.7239(6) 0.0838(9) Uani 0.504(12) 1 d D U P A 2
H5AB H 0.848144 0.229480 0.751311 0.101 Uiso 0.504(12) 1 calc R U P A 2
C6AB C 0.7886(7) 0.3367(7) 0.7258(5) 0.0835(9) Uani 0.504(12) 1 d D U P A 2
H6AB H 0.768887 0.342910 0.753237 0.100 Uiso 0.504(12) 1 calc R U P A 2
C1B C 0.5904(2) 0.2217(2) 0.49367(15) 0.0465(8) Uani 1 1 d . . . . .
C2B C 0.6329(3) 0.2196(3) 0.54599(18) 0.0687(12) Uani 1 1 d . . . . .
H2B H 0.615108 0.248111 0.569688 0.082 Uiso 1 1 calc R U . . .
C3B C 0.7019(3) 0.1756(3) 0.5640(2) 0.0798(14) Uani 1 1 d . . . . .
H3B H 0.729417 0.173992 0.599337 0.096 Uiso 1 1 calc R U . . .
C4B C 0.7280(3) 0.1351(3) 0.5289(2) 0.0728(13) Uani 1 1 d . . . . .
H4B H 0.773856 0.105464 0.540374 0.087 Uiso 1 1 calc R U . . .
C5B C 0.6882(3) 0.1374(3) 0.4778(2) 0.0706(13) Uani 1 1 d . . . . .
H5B H 0.707328 0.110457 0.454214 0.085 Uiso 1 1 calc R U . . .
C7A C 0.7703(2) 0.57105(19) 0.67425(15) 0.0546(9) Uani 1 1 d D . . . .
C6B C 0.6190(2) 0.1797(2) 0.46005(17) 0.0586(10) Uani 1 1 d . . . . .
H6B H 0.591477 0.179379 0.424700 0.070 Uiso 1 1 calc R U . . .
C8A C 0.8491(3) 0.5718(3) 0.69203(19) 0.0730(13) Uani 1 1 d . . . . .
H8A H 0.875726 0.524575 0.707831 0.088 Uiso 1 1 calc R U . . .
C7B C 0.4760(2) 0.2916(2) 0.40404(14) 0.0446(8) Uani 1 1 d . . . . .
C9A C 0.8896(3) 0.6424(4) 0.6867(2) 0.0848(15) Uani 1 1 d . . . . .
H9A H 0.942975 0.641890 0.698555 0.102 Uiso 1 1 calc R U . . .
C8B C 0.4977(2) 0.3664(2) 0.38651(14) 0.0476(9) Uani 1 1 d . . . . .
H8B H 0.524470 0.406161 0.410298 0.057 Uiso 1 1 calc R U . . .
C10A C 0.8518(3) 0.7118(4) 0.6642(2) 0.0800(15) Uani 1 1 d . . . . .
H10A H 0.879075 0.759090 0.660955 0.096 Uiso 1 1 calc R U . . .
C9B C 0.4792(3) 0.3811(3) 0.33367(17) 0.0641(11) Uani 1 1 d . . . . .
H9B H 0.493294 0.431055 0.321973 0.077 Uiso 1 1 calc R U . . .
C11A C 0.7733(4) 0.7123(3) 0.6465(2) 0.0874(15) Uani 1 1 d . . . . .
H11A H 0.747231 0.760265 0.631420 0.105 Uiso 1 1 calc R U . . .
C10B C 0.4402(3) 0.3222(3) 0.29843(17) 0.0694(12) Uani 1 1 d . . . . .
H10B H 0.427179 0.332907 0.262966 0.083 Uiso 1 1 calc R U . . .
C12A C 0.7323(3) 0.6414(3) 0.6508(2) 0.0746(13) Uani 1 1 d . . . . .
H12A H 0.678975 0.641641 0.637728 0.090 Uiso 1 1 calc R U . . .
C11B C 0.4203(3) 0.2475(3) 0.31526(17) 0.0695(12) Uani 1 1 d . . . . .
H11B H 0.395198 0.207184 0.291237 0.083 Uiso 1 1 calc R U . . .
C13A C 0.7011(3) 0.4980(2) 0.74436(16) 0.0561(10) Uani 1 1 d D . . . .
C12B C 0.4377(2) 0.2324(2) 0.36768(16) 0.0570(10) Uani 1 1 d . . . . .
H12B H 0.423596 0.182011 0.378904 0.068 Uiso 1 1 calc R U . . .
C14A C 0.7523(3) 0.5419(3) 0.78389(19) 0.0809(14) Uani 1 1 d . . . . .
H14A H 0.794684 0.566684 0.778198 0.097 Uiso 1 1 calc R U . . .
C13B C 0.4294(2) 0.2009(2) 0.47974(14) 0.0456(8) Uani 1 1 d . . . . .
C15A C 0.7420(4) 0.5498(4) 0.8320(2) 0.0998(19) Uani 1 1 d . . . . .
H15A H 0.777957 0.578022 0.858791 0.120 Uiso 1 1 calc R U . . .
C14B C 0.4388(3) 0.1165(2) 0.4753(2) 0.0694(12) Uani 1 1 d . . . . .
H14B H 0.483327 0.096494 0.470214 0.083 Uiso 1 1 calc R U . . .
C16A C 0.6785(4) 0.5157(4) 0.8397(2) 0.0938(19) Uani 1 1 d . . . . .
H16A H 0.670705 0.521376 0.871736 0.113 Uiso 1 1 calc R U . . .
C15B C 0.3824(3) 0.0607(3) 0.4785(2) 0.0822(16) Uani 1 1 d . . . . .
H15B H 0.389372 0.003791 0.475477 0.099 Uiso 1 1 calc R U . . .
C17A C 0.6266(4) 0.4734(3) 0.8006(2) 0.0836(16) Uani 1 1 d . . . . .
H17A H 0.583214 0.450846 0.806128 0.100 Uiso 1 1 calc R U . . .
C16B C 0.3162(3) 0.0902(3) 0.4861(2) 0.0727(13) Uani 1 1 d . . . . .
H16B H 0.278417 0.053433 0.488537 0.087 Uiso 1 1 calc R U . . .
C18A C 0.6372(3) 0.4636(3) 0.75294(19) 0.0686(12) Uani 1 1 d . . . . .
H18A H 0.601628 0.433957 0.726661 0.082 Uiso 1 1 calc R U . . .
C18B C 0.3625(2) 0.2286(3) 0.48670(18) 0.0615(11) Uani 1 1 d . . . . .
H18B H 0.354728 0.285417 0.489293 0.074 Uiso 1 1 calc R U . . .
C17B C 0.3068(3) 0.1733(3) 0.4899(2) 0.0731(13) Uani 1 1 d . . . . .
H17B H 0.262044 0.193351 0.494719 0.088 Uiso 1 1 calc R U . . .

loop_
_atom_site_aniso_label
_atom_site_aniso_U_11
_atom_site_aniso_U_22
_atom_site_aniso_U_33
_atom_site_aniso_U_23
_atom_site_aniso_U_13
_atom_site_aniso_U_12
I1 0.04971(17) 0.04592(16) 0.06932(18) -0.00027(11) 0.03295(14) -0.00547(10)
P1 0.0564(6) 0.0545(6) 0.0676(7) -0.0046(5) 0.0331(6) -0.0050(5)
Cu1 0.0617(3) 0.0618(3) 0.0726(3) -0.0061(3) 0.0343(3) -0.0108(3)
Cu2 0.0704(3) 0.0429(3) 0.0669(3) -0.0109(2) 0.0385(3) -0.0054(2)
P2 0.0494(5) 0.0333(5) 0.0533(5) -0.0029(4) 0.0281(4) -0.0022(4)
I2 0.0760(2) 0.06321(19) 0.06491(18) -0.00970(13) 0.04391(16) -0.02167(14)
C1AA 0.0858(19) 0.0576(17) 0.111(2) -0.0093(15) 0.0394(17) 0.0027(15)
C2AA 0.0861(19) 0.0577(18) 0.112(2) -0.0096(15) 0.0393(17) 0.0031(15)
C3AA 0.0866(19) 0.0579(17) 0.112(2) -0.0095(15) 0.0390(17) 0.0033(15)
C4AA 0.0868(19) 0.0581(17) 0.112(2) -0.0095(15) 0.0387(17) 0.0033(15)
C5AA 0.0869(19) 0.0580(17) 0.112(2) -0.0093(15) 0.0386(17) 0.0031(15)
C6AA 0.0864(19) 0.0578(17) 0.112(2) -0.0092(15) 0.0389(17) 0.0028(15)
C1AB 0.0858(19) 0.0576(17) 0.111(2) -0.0093(15) 0.0394(17) 0.0026(15)
C2AB 0.0861(19) 0.0577(18) 0.111(2) -0.0096(15) 0.0393(17) 0.0031(15)
C3AB 0.0865(19) 0.0579(18) 0.112(2) -0.0096(15) 0.0391(17) 0.0034(15)
C4AB 0.0868(19) 0.0580(17) 0.112(2) -0.0094(15) 0.0387(17) 0.0034(15)
C5AB 0.0868(19) 0.0579(17) 0.112(2) -0.0092(15) 0.0387(17) 0.0030(15)
C6AB 0.0864(19) 0.0578(17) 0.112(2) -0.0091(15) 0.0390(17) 0.0028(15)
C1B 0.045(2) 0.0387(19) 0.061(2) -0.0012(16) 0.0234(18) -0.0038(15)
C2B 0.073(3) 0.059(3) 0.075(3) -0.014(2) 0.025(2) 0.003(2)
C3B 0.074(3) 0.074(3) 0.080(3) 0.001(3) 0.008(3) 0.009(3)
C4B 0.052(3) 0.052(3) 0.117(4) 0.007(3) 0.031(3) 0.001(2)
C5B 0.072(3) 0.059(3) 0.098(4) 0.007(2) 0.051(3) 0.013(2)
C7A 0.059(2) 0.053(2) 0.059(2) -0.0054(19) 0.028(2) -0.0025(19)
C6B 0.062(3) 0.053(2) 0.075(3) 0.007(2) 0.041(2) 0.0100(19)
C8A 0.058(3) 0.075(3) 0.088(3) 0.008(3) 0.025(2) -0.009(2)
C7B 0.046(2) 0.0409(19) 0.055(2) -0.0028(16) 0.0273(17) 0.0038(16)
C9A 0.068(3) 0.104(4) 0.085(3) -0.006(3) 0.029(3) -0.028(3)
C8B 0.056(2) 0.039(2) 0.055(2) -0.0017(16) 0.0271(19) -0.0036(16)
C10A 0.098(4) 0.076(4) 0.075(3) -0.007(3) 0.041(3) -0.034(3)
C9B 0.080(3) 0.057(3) 0.068(3) 0.011(2) 0.041(2) 0.004(2)
C11A 0.103(4) 0.056(3) 0.104(4) 0.005(3) 0.034(3) -0.010(3)
C10B 0.088(3) 0.074(3) 0.055(2) 0.001(2) 0.034(2) 0.007(3)
C12A 0.065(3) 0.060(3) 0.102(4) -0.001(3) 0.031(3) -0.001(2)
C11B 0.080(3) 0.070(3) 0.061(3) -0.015(2) 0.026(2) -0.006(2)
C13A 0.065(3) 0.049(2) 0.061(2) 0.0062(18) 0.029(2) 0.0062(19)
C12B 0.072(3) 0.044(2) 0.060(2) -0.0033(18) 0.029(2) -0.0043(19)
C14A 0.089(4) 0.088(4) 0.073(3) -0.006(3) 0.036(3) -0.015(3)
C13B 0.053(2) 0.0375(19) 0.053(2) 0.0020(15) 0.0267(18) 0.0003(16)
C15A 0.131(5) 0.103(5) 0.071(3) -0.017(3) 0.039(4) -0.014(4)
C14B 0.069(3) 0.043(2) 0.113(4) 0.004(2) 0.052(3) 0.000(2)
C16A 0.133(6) 0.091(4) 0.073(3) 0.016(3) 0.056(4) 0.023(4)
C15B 0.089(4) 0.039(2) 0.137(5) 0.006(3) 0.062(4) -0.007(2)
C17A 0.106(4) 0.079(3) 0.089(4) 0.018(3) 0.064(4) 0.015(3)
C16B 0.069(3) 0.059(3) 0.104(4) 0.004(3) 0.047(3) -0.014(2)
C18A 0.083(3) 0.057(3) 0.079(3) 0.005(2) 0.045(3) -0.002(2)
C18B 0.060(3) 0.042(2) 0.094(3) -0.004(2) 0.041(2) -0.0014(19)
C17B 0.057(3) 0.060(3) 0.119(4) -0.009(3) 0.051(3) -0.006(2)

loop_
_atom_type_symbol
_atom_type_description
_atom_type_scat_dispersion_real
_atom_type_scat_dispersion_imag
_atom_type_scat_source
C C 0.0033 0.0016 'International Tables Vol C Tables 4.2.6.8 and 6.1.1.4'
H H 0.0000 0.0000 'International Tables Vol C Tables 4.2.6.8 and 6.1.1.4'
P P 0.1023 0.0942 'International Tables Vol C Tables 4.2.6.8 and 6.1.1.4'
Cu Cu 0.3201 1.2651 'International Tables Vol C Tables 4.2.6.8 and 6.1.1.4'
I I -0.4742 1.8119 'International Tables Vol C Tables 4.2.6.8 and 6.1.1.4'

loop_
_geom_angle_atom_site_label_1
_geom_angle_atom_site_label_2
_geom_angle_atom_site_label_3
_geom_angle
_geom_angle_site_symmetry_1
_geom_angle_site_symmetry_3
_geom_angle_publ_flag
Cu1 I1 Cu2 65.483(19) . . ?
Cu1 I1 Cu2 104.630(19) . 5_666 ?
Cu2 I1 Cu2 79.464(19) . 5_666 ?
C1AB P1 C13A 105.4(3) . . ?
C1AB P1 C7A 105.1(3) . . ?
C13A P1 C7A 103.57(18) . . ?
C13A P1 C1AA 103.8(3) . . ?
C7A P1 C1AA 103.6(3) . . ?
C1AB P1 Cu1 106.9(5) . . ?
C13A P1 Cu1 118.50(15) . . ?
C7A P1 Cu1 116.12(14) . . ?
C1AA P1 Cu1 109.6(5) . . ?
P1 Cu1 I2 126.72(4) . . ?
P1 Cu1 I1 114.17(3) . . ?
I2 Cu1 I1 117.73(2) . . ?
P1 Cu1 Cu2 164.79(4) . . ?
I2 Cu1 Cu2 58.229(17) . . ?
I1 Cu1 Cu2 59.576(18) . . ?
P2 Cu2 I2 112.71(3) . . ?
P2 Cu2 I1 113.82(3) . . ?
I2 Cu2 I1 109.42(2) . . ?
P2 Cu2 I1 115.53(3) . 5_666 ?
I2 Cu2 I1 103.726(19) . 5_666 ?
I1 Cu2 I1 100.535(19) . 5_666 ?
P2 Cu2 Cu1 130.85(4) . . ?
I2 Cu2 Cu1 54.541(16) . . ?
I1 Cu2 Cu1 54.941(16) . . ?
I1 Cu2 Cu1 113.61(2) 5_666 . ?
C7B P2 C13B 103.24(17) . . ?
C7B P2 C1B 104.33(16) . . ?
C13B P2 C1B 103.67(16) . . ?
C7B P2 Cu2 114.96(12) . . ?
C13B P2 Cu2 114.45(11) . . ?
C1B P2 Cu2 114.76(12) . . ?
Cu1 I2 Cu2 67.230(19) . . ?
C6AA C1AA C2AA 115.2(8) . . ?
C6AA C1AA P1 122.9(6) . . ?
C2AA C1AA P1 121.9(10) . . ?
C1AA C2AA C3AA 120.9(11) . . ?
C1AA C2AA H2AA 119.5 . . ?
C3AA C2AA H2AA 119.5 . . ?
C4AA C3AA C2AA 120.9(10) . . ?
C4AA C3AA H3AA 119.6 . . ?
C2AA C3AA H3AA 119.6 . . ?
C5AA C4AA C3AA 120.6(10) . . ?
C5AA C4AA H4AA 119.7 . . ?
C3AA C4AA H4AA 119.7 . . ?
C4AA C5AA C6AA 120.1(11) . . ?
C4AA C5AA H5AA 120.0 . . ?
C6AA C5AA H5AA 120.0 . . ?
C1AA C6AA C5AA 122.1(9) . . ?
C1AA C6AA H6AA 119.0 . . ?
C5AA C6AA H6AA 119.0 . . ?
C6AB C1AB C2AB 120.4(7) . . ?
C6AB C1AB P1 126.3(5) . . ?
C2AB C1AB P1 112.8(8) . . ?
C3AB C2AB C1AB 119.5(9) . . ?
C3AB C2AB H2AB 120.3 . . ?
C1AB C2AB H2AB 120.3 . . ?
C2AB C3AB C4AB 117.2(10) . . ?
C2AB C3AB H3AB 121.4 . . ?
C4AB C3AB H3AB 121.4 . . ?
C5AB C4AB C3AB 122.8(10) . . ?
C5AB C4AB H4AB 118.6 . . ?
C3AB C4AB H4AB 118.6 . . ?
C4AB C5AB C6AB 120.5(11) . . ?
C4AB C5AB H5AB 119.7 . . ?
C6AB C5AB H5AB 119.7 . . ?
C1AB C6AB C5AB 119.3(9) . . ?
C1AB C6AB H6AB 120.3 . . ?
C5AB C6AB H6AB 120.3 . . ?
C6B C1B C2B 117.4(4) . . ?
C6B C1B P2 124.3(3) . . ?
C2B C1B P2 118.3(3) . . ?
C1B C2B C3B 121.6(4) . . ?
C1B C2B H2B 119.2 . . ?
C3B C2B H2B 119.2 . . ?
C4B C3B C2B 118.7(5) . . ?
C4B C3B H3B 120.6 . . ?
C2B C3B H3B 120.6 . . ?
C5B C4B C3B 120.6(5) . . ?
C5B C4B H4B 119.7 . . ?
C3B C4B H4B 119.7 . . ?
C4B C5B C6B 120.6(4) . . ?
C4B C5B H5B 119.7 . . ?
C6B C5B H5B 119.7 . . ?
C8A C7A C12A 118.6(4) . . ?
C8A C7A P1 124.0(3) . . ?
C12A C7A P1 117.4(3) . . ?
C1B C6B C5B 121.0(4) . . ?
C1B C6B H6B 119.5 . . ?
C5B C6B H6B 119.5 . . ?
C7A C8A C9A 120.6(5) . . ?
C7A C8A H8A 119.7 . . ?
C9A C8A H8A 119.7 . . ?
C12B C7B C8B 118.9(3) . . ?
C12B C7B P2 123.9(3) . . ?
C8B C7B P2 117.2(3) . . ?
C10A C9A C8A 120.4(5) . . ?
C10A C9A H9A 119.8 . . ?
C8A C9A H9A 119.8 . . ?
C9B C8B C7B 119.8(4) . . ?
C9B C8B H8B 120.1 . . ?
C7B C8B H8B 120.1 . . ?
C9A C10A C11A 119.7(5) . . ?
C9A C10A H10A 120.1 . . ?
C11A C10A H10A 120.1 . . ?
C10B C9B C8B 120.3(4) . . ?
C10B C9B H9B 119.9 . . ?
C8B C9B H9B 119.9 . . ?
C10A C11A C12A 120.2(5) . . ?
C10A C11A H11A 119.9 . . ?
C12A C11A H11A 119.9 . . ?
C9B C10B C11B 120.4(4) . . ?
C9B C10B H10B 119.8 . . ?
C11B C10B H10B 119.8 . . ?
C7A C12A C11A 120.3(5) . . ?
C7A C12A H12A 119.8 . . ?
C11A C12A H12A 119.8 . . ?
C10B C11B C12B 119.9(4) . . ?
C10B C11B H11B 120.0 . . ?
C12B C11B H11B 120.0 . . ?
C14A C13A C18A 118.7(4) . . ?
C14A C13A P1 123.7(3) . . ?
C18A C13A P1 117.6(3) . . ?
C11B C12B C7B 120.7(4) . . ?
C11B C12B H12B 119.7 . . ?
C7B C12B H12B 119.7 . . ?
C13A C14A C15A 121.2(5) . . ?
C13A C14A H14A 119.4 . . ?
C15A C14A H14A 119.4 . . ?
C18B C13B C14B 118.2(3) . . ?
C18B C13B P2 118.1(3) . . ?
C14B C13B P2 123.7(3) . . ?
C16A C15A C14A 119.3(6) . . ?
C16A C15A H15A 120.4 . . ?
C14A C15A H15A 120.4 . . ?
C13B C14B C15B 120.9(4) . . ?
C13B C14B H14B 119.5 . . ?
C15B C14B H14B 119.5 . . ?
C17A C16A C15A 120.2(5) . . ?
C17A C16A H16A 119.9 . . ?
C15A C16A H16A 119.9 . . ?
C16B C15B C14B 119.6(4) . . ?
C16B C15B H15B 120.2 . . ?
C14B C15B H15B 120.2 . . ?
C16A C17A C18A 121.0(5) . . ?
C16A C17A H17A 119.5 . . ?
C18A C17A H17A 119.5 . . ?
C17B C16B C15B 119.4(4) . . ?
C17B C16B H16B 120.3 . . ?
C15B C16B H16B 120.3 . . ?
C17A C18A C13A 119.7(5) . . ?
C17A C18A H18A 120.2 . . ?
C13A C18A H18A 120.2 . . ?
C13B C18B C17B 120.9(4) . . ?
C13B C18B H18B 119.6 . . ?
C17B C18B H18B 119.6 . . ?
C16B C17B C18B 121.0(4) . . ?
C16B C17B H17B 119.5 . . ?
C18B C17B H17B 119.5 . . ?

loop_
_geom_bond_atom_site_label_1
_geom_bond_atom_site_label_2
_geom_bond_distance
_geom_bond_site_symmetry_2
_geom_bond_publ_flag
I1 Cu1 2.5825(6) . ?
I1 Cu2 2.7204(6) . ?
I1 Cu2 2.7253(6) 5_666 ?
P1 C1AB 1.795(8) . ?
P1 C13A 1.813(4) . ?
P1 C7A 1.820(4) . ?
P1 C1AA 1.833(8) . ?
P1 Cu1 2.2301(14) . ?
Cu1 I2 2.5357(6) . ?
Cu1 Cu2 2.8704(9) . ?
Cu2 P2 2.2425(10) . ?
Cu2 I2 2.6466(6) . ?
P2 C7B 1.822(4) . ?
P2 C13B 1.830(4) . ?
P2 C1B 1.831(4) . ?
C1AA C6AA 1.392(12) . ?
C1AA C2AA 1.399(10) . ?
C2AA C3AA 1.403(12) . ?
C2AA H2AA 0.9300 . ?
C3AA C4AA 1.359(13) . ?
C3AA H3AA 0.9300 . ?
C4AA C5AA 1.306(12) . ?
C4AA H4AA 0.9300 . ?
C5AA C6AA 1.427(11) . ?
C5AA H5AA 0.9300 . ?
C6AA H6AA 0.9300 . ?
C1AB C6AB 1.344(11) . ?
C1AB C2AB 1.427(10) . ?
C2AB C3AB 1.396(11) . ?
C2AB H2AB 0.9300 . ?
C3AB C4AB 1.402(12) . ?
C3AB H3AB 0.9300 . ?
C4AB C5AB 1.317(12) . ?
C4AB H4AB 0.9300 . ?
C5AB C6AB 1.412(11) . ?
C5AB H5AB 0.9300 . ?
C6AB H6AB 0.9300 . ?
C1B C6B 1.367(5) . ?
C1B C2B 1.385(6) . ?
C2B C3B 1.395(7) . ?
C2B H2B 0.9300 . ?
C3B C4B 1.361(7) . ?
C3B H3B 0.9300 . ?
C4B C5B 1.345(7) . ?
C4B H4B 0.9300 . ?
C5B C6B 1.385(6) . ?
C5B H5B 0.9300 . ?
C7A C8A 1.372(6) . ?
C7A C12A 1.373(6) . ?
C6B H6B 0.9300 . ?
C8A C9A 1.389(7) . ?
C8A H8A 0.9300 . ?
C7B C12B 1.390(5) . ?
C7B C8B 1.395(5) . ?
C9A C10A 1.352(8) . ?
C9A H9A 0.9300 . ?
C8B C9B 1.384(5) . ?
C8B H8B 0.9300 . ?
C10A C11A 1.365(8) . ?
C10A H10A 0.9300 . ?
C9B C10B 1.373(6) . ?
C9B H9B 0.9300 . ?
C11A C12A 1.392(7) . ?
C11A H11A 0.9300 . ?
C10B C11B 1.375(6) . ?
C10B H10B 0.9300 . ?
C12A H12A 0.9300 . ?
C11B C12B 1.375(6) . ?
C11B H11B 0.9300 . ?
C13A C14A 1.374(7) . ?
C13A C18A 1.383(6) . ?
C12B H12B 0.9300 . ?
C14A C15A 1.382(7) . ?
C14A H14A 0.9300 . ?
C13B C18B 1.376(5) . ?
C13B C14B 1.377(5) . ?
C15A C16A 1.363(9) . ?
C15A H15A 0.9300 . ?
C14B C15B 1.392(6) . ?
C14B H14B 0.9300 . ?
C16A C17A 1.360(8) . ?
C16A H16A 0.9300 . ?
C15B C16B 1.381(6) . ?
C15B H15B 0.9300 . ?
C17A C18A 1.376(6) . ?
C17A H17A 0.9300 . ?
C16B C17B 1.355(6) . ?
C16B H16B 0.9300 . ?
C18A H18A 0.9300 . ?
C18B C17B 1.379(6) . ?
C18B H18B 0.9300 . ?
C17B H17B 0.9300 . ?

loop_
_geom_torsion_atom_site_label_1
_geom_torsion_atom_site_label_2
_geom_torsion_atom_site_label_3
_geom_torsion_atom_site_label_4
_geom_torsion
_geom_torsion_site_symmetry_1
_geom_torsion_site_symmetry_2
_geom_torsion_site_symmetry_3
_geom_torsion_site_symmetry_4
_geom_torsion_publ_flag
C13A P1 C1AA C6AA -3.4(12) . . . . ?
C7A P1 C1AA C6AA 104.6(10) . . . . ?
Cu1 P1 C1AA C6AA -130.9(11) . . . . ?
C13A P1 C1AA C2AA 173.2(10) . . . . ?
C7A P1 C1AA C2AA -78.9(12) . . . . ?
Cu1 P1 C1AA C2AA 45.6(11) . . . . ?
C6AA C1AA C2AA C3AA -4.6(18) . . . . ?
P1 C1AA C2AA C3AA 178.6(9) . . . . ?
C1AA C2AA C3AA C4AA 1.6(19) . . . . ?
C2AA C3AA C4AA C5AA 3(2) . . . . ?
C3AA C4AA C5AA C6AA -4.2(19) . . . . ?
C2AA C1AA C6AA C5AA 3.6(18) . . . . ?
P1 C1AA C6AA C5AA -179.7(9) . . . . ?
C4AA C5AA C6AA C1AA 0.7(18) . . . . ?
C13A P1 C1AB C6AB 18.2(15) . . . . ?
C7A P1 C1AB C6AB 127.3(13) . . . . ?
Cu1 P1 C1AB C6AB -108.7(14) . . . . ?
C13A P1 C1AB C2AB -169.6(10) . . . . ?
C7A P1 C1AB C2AB -60.6(11) . . . . ?
Cu1 P1 C1AB C2AB 63.4(10) . . . . ?
C6AB C1AB C2AB C3AB -4(2) . . . . ?
P1 C1AB C2AB C3AB -176.6(10) . . . . ?
C1AB C2AB C3AB C4AB 3.3(18) . . . . ?
C2AB C3AB C4AB C5AB -3.4(19) . . . . ?
C3AB C4AB C5AB C6AB 3.9(19) . . . . ?
C2AB C1AB C6AB C5AB 4(2) . . . . ?
P1 C1AB C6AB C5AB 175.9(11) . . . . ?
C4AB C5AB C6AB C1AB -4.4(18) . . . . ?
C7B P2 C1B C6B -16.9(4) . . . . ?
C13B P2 C1B C6B 90.9(3) . . . . ?
Cu2 P2 C1B C6B -143.5(3) . . . . ?
C7B P2 C1B C2B 164.5(3) . . . . ?
C13B P2 C1B C2B -87.7(3) . . . . ?
Cu2 P2 C1B C2B 37.8(3) . . . . ?
C6B C1B C2B C3B -0.6(7) . . . . ?
P2 C1B C2B C3B 178.1(4) . . . . ?
C1B C2B C3B C4B 1.0(8) . . . . ?
C2B C3B C4B C5B 0.1(8) . . . . ?
C3B C4B C5B C6B -1.4(7) . . . . ?
C1AB P1 C7A C8A -23.4(6) . . . . ?
C13A P1 C7A C8A 87.0(4) . . . . ?
C1AA P1 C7A C8A -21.1(6) . . . . ?
Cu1 P1 C7A C8A -141.3(3) . . . . ?
C1AB P1 C7A C12A 157.8(6) . . . . ?
C13A P1 C7A C12A -91.8(4) . . . . ?
C1AA P1 C7A C12A 160.1(6) . . . . ?
Cu1 P1 C7A C12A 39.9(4) . . . . ?
C2B C1B C6B C5B -0.7(6) . . . . ?
P2 C1B C6B C5B -179.4(3) . . . . ?
C4B C5B C6B C1B 1.8(7) . . . . ?
C12A C7A C8A C9A 0.4(7) . . . . ?
P1 C7A C8A C9A -178.4(4) . . . . ?
C13B P2 C7B C12B -22.7(4) . . . . ?
C1B P2 C7B C12B 85.4(3) . . . . ?
Cu2 P2 C7B C12B -148.0(3) . . . . ?
C13B P2 C7B C8B 156.5(3) . . . . ?
C1B P2 C7B C8B -95.4(3) . . . . ?
Cu2 P2 C7B C8B 31.2(3) . . . . ?
C7A C8A C9A C10A 0.7(8) . . . . ?
C12B C7B C8B C9B 1.6(6) . . . . ?
P2 C7B C8B C9B -177.7(3) . . . . ?
C8A C9A C10A C11A -0.4(8) . . . . ?
C7B C8B C9B C10B -0.5(6) . . . . ?
C9A C10A C11A C12A -0.8(8) . . . . ?
C8B C9B C10B C11B -1.2(7) . . . . ?
C8A C7A C12A C11A -1.6(7) . . . . ?
P1 C7A C12A C11A 177.3(4) . . . . ?
C10A C11A C12A C7A 1.8(8) . . . . ?
C9B C10B C11B C12B 1.8(7) . . . . ?
C1AB P1 C13A C14A 84.9(6) . . . . ?
C7A P1 C13A C14A -25.3(4) . . . . ?
C1AA P1 C13A C14A 82.7(6) . . . . ?
Cu1 P1 C13A C14A -155.6(4) . . . . ?
C1AB P1 C13A C18A -95.5(6) . . . . ?
C7A P1 C13A C18A 154.4(3) . . . . ?
C1AA P1 C13A C18A -97.7(6) . . . . ?
Cu1 P1 C13A C18A 24.1(4) . . . . ?
C10B C11B C12B C7B -0.7(7) . . . . ?
C8B C7B C12B C11B -0.9(6) . . . . ?
P2 C7B C12B C11B 178.3(3) . . . . ?
C18A C13A C14A C15A 1.9(8) . . . . ?
P1 C13A C14A C15A -178.4(4) . . . . ?
C7B P2 C13B C18B -95.1(3) . . . . ?
C1B P2 C13B C18B 156.3(3) . . . . ?
Cu2 P2 C13B C18B 30.6(4) . . . . ?
C7B P2 C13B C14B 82.2(4) . . . . ?
C1B P2 C13B C14B -26.4(4) . . . . ?
Cu2 P2 C13B C14B -152.1(3) . . . . ?
C13A C14A C15A C16A -2.2(9) . . . . ?
C18B C13B C14B C15B -0.8(7) . . . . ?
P2 C13B C14B C15B -178.1(4) . . . . ?
C14A C15A C16A C17A 0.9(9) . . . . ?
C13B C14B C15B C16B 0.0(8) . . . . ?
C15A C16A C17A C18A 0.6(9) . . . . ?
C14B C15B C16B C17B 0.6(8) . . . . ?
C16A C17A C18A C13A -0.8(8) . . . . ?
C14A C13A C18A C17A -0.4(7) . . . . ?
P1 C13A C18A C17A 179.9(4) . . . . ?
C14B C13B C18B C17B 0.9(7) . . . . ?
P2 C13B C18B C17B 178.3(4) . . . . ?
C15B C16B C17B C18B -0.5(8) . . . . ?
C13B C18B C17B C16B -0.2(8) . . . . ?
